data_1535355
loop_
_publ_author_name
'Mill', B.V.'
'Belokoneva, E.L.'
'Butashin, A.V.'

_publ_section_title
;
 Synthesis and crystal structure of compounds A+ M5+ Ge O5 (A= Li, Na; M=
 Nb, Ta, Sb) and Li Ta Si O5
;
_journal_name_full Kristallografiya
_journal_page_first 316
_journal_page_last 323
_journal_volume 35
_journal_year 1990
_chemical_formula_sum 'Ge Na O5 Ta'
_chemical_name_systematic 'Na Ta Ge O5'
_space_group_IT_number 15
_symmetry_space_group_name_Hall '-C 2yc'
_symmetry_space_group_name_H-M 'C 1 2/c 1'
_cell_angle_alpha 90
_cell_angle_beta 114.77
_cell_angle_gamma 90
_cell_formula_units_Z 4
_cell_length_a 6.843
_cell_length_b 8.916
_cell_length_c 7.417
_cell_volume 410.894
_citation_journal_id_ASTM KRISAJ
_cod_data_source_file Mill_KRISAJ_1990_964.cif
_cod_data_source_block Ge1Na1O5Ta1
_cod_original_cell_volume 410.8935
_cod_original_formula_sum 'Ge1 Na1 O5 Ta1'
_cod_database_code 1535355

loop_
_symmetry_equiv_pos_as_xyz
x,y,z
-x,y,-z+1/2
-x,-y,-z
x,-y,z-1/2
x+1/2,y+1/2,z
-x+1/2,y+1/2,-z+1/2
-x+1/2,-y+1/2,-z
x+1/2,-y+1/2,z-1/2

loop_
_atom_site_label
_atom_site_type_symbol
_atom_site_fract_x
_atom_site_fract_y
_atom_site_fract_z
_atom_site_occupancy
_atom_site_U_iso_or_equiv
Na1 Na+1 0 0.321 0.75 1 0.0
O3 O-2 0 0.062 0.75 1 0.0
Ge1 Ge+4 0 0.3183 0.25 1 0.0
O1 O-2 0.191 0.45 0.406 1 0.0
Ta1 Ta+5 0 0 0 1 0.0
O2 O-2 0.094 0.2 0.11 1 0.0
